data_2222896
loop_
_publ_author_name
'Puvaneswary, Subramaniam'
'Alias, Yatimah'
'Ng, Seik Weng'

_publ_section_title
;
 1,1',2,2'-Tetramethyl-3,3'-(<i>p</i>-phenylenedimethylene)diimidazol-1-ium
 bis(tetrafluoridoborate)
;
_journal_coeditor_code TK2495
_journal_issue 8
_journal_name_full 'Acta Crystallographica Section E'
_journal_page_first o1829
_journal_paper_doi 10.1107/S1600536809026312
_journal_volume 65
_journal_year 2009
_chemical_formula_iupac 'C18 H24 N4 2+, 2B F4 -'
_chemical_formula_moiety 'C18 H24 N4 2+, 2(B F4 -)'
_chemical_formula_sum 'C18 H24 B2 F8 N4'
_chemical_formula_weight 470.03
_chemical_name_systematic
;
1,1',2,2'-Tetramethyl-3,3'-(<i>p</i>-phenylenedimethylene)diimidazol-1-ium
bis(tetrafluoridoborate)
;
_space_group_IT_number 14
_symmetry_cell_setting monoclinic
_symmetry_space_group_name_Hall '-P 2yn'
_symmetry_space_group_name_H-M 'P 1 21/n 1'
_atom_sites_solution_hydrogens geom
_atom_sites_solution_primary direct
_atom_sites_solution_secondary difmap
_audit_creation_method SHELXL-97
_cell_angle_alpha 90
_cell_angle_beta 93.0240(10)
_cell_angle_gamma 90
_cell_formula_units_Z 2
_cell_length_a 8.9095(2)
_cell_length_b 10.2254(2)
_cell_length_c 11.7113(3)
_cell_measurement_reflns_used 3223
_cell_measurement_temperature 140(2)
_cell_measurement_theta_max 28.2
_cell_measurement_theta_min 2.6
_cell_volume 1065.45(4)
_computing_cell_refinement 'SAINT (Bruker, 2008)'
_computing_data_collection 'APEX2 (Bruker, 2008)'
_computing_data_reduction 'SAINT (Bruker, 2008)'
_computing_molecular_graphics 'X-SEED (Barbour, 2001)'
_computing_publication_material 'publCIF (Westrip, 2009)'
_computing_structure_refinement 'SHELXL97 (Sheldrick, 2008)'
_computing_structure_solution 'SHELXS97 (Sheldrick, 2008)'
_diffrn_ambient_temperature 140(2)
_diffrn_measured_fraction_theta_full 0.987
_diffrn_measured_fraction_theta_max 0.987
_diffrn_measurement_device_type 'Bruker SMART APEX'
_diffrn_measurement_method \w
_diffrn_radiation_monochromator graphite
_diffrn_radiation_source 'fine-focus sealed tube'
_diffrn_radiation_type MoK\a
_diffrn_radiation_wavelength 0.71073
_diffrn_reflns_av_R_equivalents 0.017
_diffrn_reflns_av_sigmaI/netI 0.018
_diffrn_reflns_limit_h_max 11
_diffrn_reflns_limit_h_min -11
_diffrn_reflns_limit_k_max 13
_diffrn_reflns_limit_k_min -12
_diffrn_reflns_limit_l_max 15
_diffrn_reflns_limit_l_min -15
_diffrn_reflns_number 7256
_diffrn_reflns_theta_full 27.5
_diffrn_reflns_theta_max 27.5
_diffrn_reflns_theta_min 2.7
_diffrn_standards_decay_% 0
_diffrn_standards_interval_count 0
_diffrn_standards_interval_time 0
_diffrn_standards_number 0
_exptl_absorpt_coefficient_mu 0.136
_exptl_absorpt_correction_T_max 0.993
_exptl_absorpt_correction_T_min 0.948
_exptl_absorpt_correction_type multi-scan
_exptl_absorpt_process_details '(SADABS; Sheldrick, 1996)'
_exptl_crystal_colour Colorless
_exptl_crystal_density_diffrn 1.465
_exptl_crystal_density_method 'not measured'
_exptl_crystal_description 'Irregular block'
_exptl_crystal_F_000 484
_exptl_crystal_size_max 0.40
_exptl_crystal_size_mid 0.35
_exptl_crystal_size_min 0.05
_refine_diff_density_max 0.42
_refine_diff_density_min -0.22
_refine_ls_extinction_method none
_refine_ls_goodness_of_fit_ref 1.03
_refine_ls_hydrogen_treatment constr
_refine_ls_matrix_type full
_refine_ls_number_parameters 193
_refine_ls_number_reflns 2418
_refine_ls_number_restraints 124
_refine_ls_restrained_S_all 1.10
_refine_ls_R_factor_all 0.054
_refine_ls_R_factor_gt 0.047
_refine_ls_shift/su_max_lt 0.001
_refine_ls_shift/su_mean 0.000
_refine_ls_structure_factor_coef Fsqd
_refine_ls_weighting_details 'calc w=1/[\s^2^(Fo^2^)+(0.0793P)^2^+0.4801P] where P=(Fo^2^+2Fc^2^)/3'
_refine_ls_weighting_scheme calc
_refine_ls_wR_factor_gt 0.132
_refine_ls_wR_factor_ref 0.140
_reflns_number_gt 2063
_reflns_number_total 2418
_reflns_threshold_expression I>2\s(I)
_cod_data_source_file tk2495.cif
_cod_data_source_block I
_cod_depositor_comments
;
The following automatic conversions were performed:
'_symmetry_cell_setting' value 'Monoclinic' changed to 'monoclinic'
according to '/home/saulius/struct/CIF-dictionaries/cif_core.dic'
dictionary named 'cif_core.dic' version 2.4.1 from
2010-06-29.

'_exptl_absorpt_correction_type' value 'Multi-scan' changed
to 'multi-scan' according to
'/home/saulius/struct/CIF-dictionaries/cif_core.dic' dictionary named
'cif_core.dic' version 2.4.1 from 2010-06-29.

Automatic conversion script
Id: cif_fix_enum 1527 2010-12-29 10:47:43Z saulius 

The following automatic conversions were performed:

'_symmetry_cell_setting' value 'Monoclinic' changed to 'monoclinic'
according to /home/saulius/struct/CIF-dictionaries/cif_core.dic
dictionary named 'cif_core.dic' version 2.4.1 from
2010-06-29.

'_exptl_absorpt_correction_type' value 'Multi-scan'
changed to 'multi-scan' according to
/home/saulius/struct/CIF-dictionaries/cif_core.dic dictionary named
'cif_core.dic' version 2.4.1 from 2010-06-29.

Automatic conversion script
Id: cif_fix_values 1715 2011-07-08 13:25:40Z adriana 
;
_cod_original_sg_symbol_H-M 'P 21/n'
_cod_database_code 2222896
_cod_database_fobs_code 2222896

loop_
_symmetry_equiv_pos_as_xyz
'x, y, z'
'-x+1/2, y+1/2, -z+1/2'
'-x, -y, -z'
'x-1/2, -y-1/2, z-1/2'

loop_
_atom_site_type_symbol
_atom_site_label
_atom_site_fract_x
_atom_site_fract_y
_atom_site_fract_z
_atom_site_U_iso_or_equiv
_atom_site_adp_type
_atom_site_calc_flag
_atom_site_refinement_flags
_atom_site_occupancy
_atom_site_disorder_assembly
_atom_site_disorder_group
F F1 0.5880(4) 0.1389(5) 0.7595(4) 0.0560(16) Uani d PD 0.722(3) A 1
F F2 0.3734(4) 0.1621(3) 0.8509(2) 0.0798(12) Uani d PD 0.722(3) A 1
F F3 0.4339(3) -0.0345(2) 0.7799(3) 0.0564(7) Uani d PD 0.722(3) A 1
F F4 0.3648(2) 0.1294(2) 0.66391(16) 0.0572(6) Uani d PD 0.722(3) A 1
F F1' 0.5870(8) 0.1500(9) 0.7551(6) 0.025(2) Uani d PDU 0.278(3) A 2
F F2' 0.3434(6) 0.1720(6) 0.7957(7) 0.065(2) Uani d PDU 0.278(3) A 2
F F3' 0.4968(6) 0.0503(6) 0.9079(4) 0.0664(17) Uani d PDU 0.278(3) A 2
F F4' 0.4287(12) -0.0201(7) 0.7334(7) 0.099(4) Uani d PDU 0.278(3) A 2
N N1 0.53432(15) 0.55200(13) 0.81766(11) 0.0262(3) Uani d . 1 . .
N N2 0.69734(16) 0.64335(14) 0.93417(11) 0.0278(3) Uani d . 1 . .
C C1 0.38756(18) 0.46412(16) 0.41995(14) 0.0277(4) Uani d . 1 . .
H H1 0.3101 0.4392 0.3655 0.033 Uiso calc R 1 . .
C C2 0.36751(18) 0.44717(16) 0.53553(14) 0.0275(4) Uani d . 1 . .
H H2 0.2761 0.4110 0.5595 0.033 Uiso calc R 1 . .
C C3 0.47960(17) 0.48256(14) 0.61695(13) 0.0247(3) Uani d . 1 . .
C C4 0.4550(2) 0.45769(16) 0.74175(14) 0.0291(4) Uani d . 1 . .
H H4A 0.3460 0.4621 0.7541 0.035 Uiso calc R 1 . .
H H4B 0.4900 0.3683 0.7619 0.035 Uiso calc R 1 . .
C C7 0.66006(18) 0.53075(16) 0.88270(13) 0.0264(4) Uani d . 1 . .
C C9 0.7447(2) 0.40622(18) 0.89444(17) 0.0382(4) Uani d . 1 . .
H H9A 0.6774 0.3329 0.8749 0.057 Uiso calc R 1 . .
H H9B 0.7850 0.3966 0.9735 0.057 Uiso calc R 1 . .
H H9C 0.8277 0.4069 0.8427 0.057 Uiso calc R 1 . .
C C8 0.8332(2) 0.66710(19) 1.00765(15) 0.0368(4) Uani d . 1 . .
H H8A 0.8437 0.5982 1.0657 0.055 Uiso calc R 1 . .
H H8B 0.8252 0.7522 1.0453 0.055 Uiso calc R 1 . .
H H8C 0.9214 0.6667 0.9611 0.055 Uiso calc R 1 . .
C C6 0.5949(2) 0.73843(17) 0.89965(15) 0.0324(4) Uani d . 1 . .
H H6 0.5962 0.8274 0.9229 0.039 Uiso calc R 1 . .
C C5 0.4932(2) 0.68179(17) 0.82714(15) 0.0322(4) Uani d . 1 . .
H H5 0.4089 0.7230 0.7894 0.039 Uiso calc R 1 . .
B B1 0.4413(4) 0.0981(4) 0.7654(3) 0.0246(8) Uani d PD 0.722(3) A 1
B B1' 0.4639(8) 0.0891(8) 0.7968(6) 0.026(3) Uani d PDU 0.278(3) A 2

loop_
_atom_site_aniso_label
_atom_site_aniso_U_11
_atom_site_aniso_U_22
_atom_site_aniso_U_33
_atom_site_aniso_U_12
_atom_site_aniso_U_13
_atom_site_aniso_U_23
F1 0.033(3) 0.057(2) 0.077(3) -0.0039(17) -0.0074(19) 0.0112(18)
F2 0.123(3) 0.0547(16) 0.0673(16) -0.0125(16) 0.0595(18) -0.0215(14)
F3 0.0532(13) 0.0217(9) 0.095(2) 0.0044(8) 0.0083(13) 0.0100(11)
F4 0.0433(10) 0.0755(13) 0.0509(11) -0.0056(9) -0.0156(8) 0.0165(9)
F1' 0.024(5) 0.027(3) 0.025(3) -0.003(3) 0.005(3) -0.006(2)
F2' 0.0158(19) 0.035(2) 0.146(7) 0.0079(17) 0.016(3) 0.011(4)
F3' 0.068(3) 0.086(4) 0.047(3) 0.011(3) 0.009(2) 0.009(2)
F4' 0.092(5) 0.082(6) 0.123(7) -0.031(5) 0.011(5) -0.072(5)
N1 0.0254(7) 0.0273(7) 0.0257(7) 0.0001(5) -0.0009(5) 0.0001(5)
N2 0.0284(7) 0.0327(7) 0.0223(6) -0.0002(5) 0.0007(5) -0.0026(5)
C1 0.0228(8) 0.0289(8) 0.0305(8) -0.0023(6) -0.0060(6) -0.0037(6)
C2 0.0214(8) 0.0275(8) 0.0334(8) -0.0034(6) -0.0007(6) -0.0019(6)
C3 0.0241(7) 0.0201(7) 0.0294(8) 0.0014(6) -0.0028(6) -0.0015(6)
C4 0.0296(8) 0.0268(8) 0.0303(8) -0.0052(6) -0.0047(6) 0.0003(6)
C7 0.0279(8) 0.0297(8) 0.0215(7) 0.0009(6) 0.0011(6) 0.0010(6)
C9 0.0391(10) 0.0313(9) 0.0432(10) 0.0078(7) -0.0079(8) 0.0001(7)
C8 0.0362(9) 0.0441(10) 0.0291(8) -0.0030(8) -0.0075(7) -0.0070(7)
C6 0.0351(9) 0.0283(8) 0.0338(9) 0.0043(7) 0.0031(7) -0.0039(7)
C5 0.0320(9) 0.0290(8) 0.0353(9) 0.0061(7) -0.0013(7) 0.0007(7)
B1 0.0270(16) 0.0229(14) 0.0234(18) 0.0008(11) -0.0033(14) -0.0002(12)
B1' 0.022(4) 0.032(4) 0.023(5) 0.005(3) -0.012(3) -0.006(3)

loop_
_atom_type_symbol
_atom_type_description
_atom_type_scat_dispersion_real
_atom_type_scat_dispersion_imag
_atom_type_scat_source
C C 0.0033 0.0016 'International Tables Vol C Tables 4.2.6.8 and 6.1.1.4'
H H 0.0000 0.0000 'International Tables Vol C Tables 4.2.6.8 and 6.1.1.4'
B B 0.0013 0.0007 'International Tables Vol C Tables 4.2.6.8 and 6.1.1.4'
N N 0.0061 0.0033 'International Tables Vol C Tables 4.2.6.8 and 6.1.1.4'
F F 0.0171 0.0103 'International Tables Vol C Tables 4.2.6.8 and 6.1.1.4'

loop_
_geom_angle_atom_site_label_1
_geom_angle_atom_site_label_2
_geom_angle_atom_site_label_3
_geom_angle_site_symmetry_1
_geom_angle_site_symmetry_3
_geom_angle
_geom_angle_publ_flag
C7 N1 C5 . . 109.11(14) ?
C7 N1 C4 . . 126.85(14) ?
C5 N1 C4 . . 123.94(14) ?
C7 N2 C6 . . 109.33(14) ?
C7 N2 C8 . . 125.87(15) ?
C6 N2 C8 . . 124.58(15) ?
C2 C1 C3 . 3_666 120.51(14) ?
C2 C1 H1 . . 119.7 ?
C3 C1 H1 3_666 . 119.7 ?
C1 C2 C3 . . 120.79(15) ?
C1 C2 H2 . . 119.6 ?
C3 C2 H2 . . 119.6 ?
C2 C3 C1 . 3_666 118.69(15) ?
C2 C3 C4 . . 118.92(14) ?
C1 C3 C4 3_666 . 122.36(14) ?
N1 C4 C3 . . 112.68(13) ?
N1 C4 H4A . . 109.1 ?
C3 C4 H4A . . 109.1 ?
N1 C4 H4B . . 109.1 ?
C3 C4 H4B . . 109.1 ?
H4A C4 H4B . . 107.8 ?
N2 C7 N1 . . 107.34(14) ?
N2 C7 C9 . . 125.89(15) ?
N1 C7 C9 . . 126.76(15) ?
C7 C9 H9A . . 109.5 ?
C7 C9 H9B . . 109.5 ?
H9A C9 H9B . . 109.5 ?
C7 C9 H9C . . 109.5 ?
H9A C9 H9C . . 109.5 ?
H9B C9 H9C . . 109.5 ?
N2 C8 H8A . . 109.5 ?
N2 C8 H8B . . 109.5 ?
H8A C8 H8B . . 109.5 ?
N2 C8 H8C . . 109.5 ?
H8A C8 H8C . . 109.5 ?
H8B C8 H8C . . 109.5 ?
C5 C6 N2 . . 107.20(15) ?
C5 C6 H6 . . 126.4 ?
N2 C6 H6 . . 126.4 ?
C6 C5 N1 . . 107.02(15) ?
C6 C5 H5 . . 126.5 ?
N1 C5 H5 . . 126.5 ?
F2 B1 F3 . . 111.0(3) ?
F2 B1 F4 . . 107.7(3) ?
F3 B1 F4 . . 108.2(3) ?
F2 B1 F1 . . 110.5(3) ?
F3 B1 F1 . . 111.0(3) ?
F4 B1 F1 . . 108.3(3) ?
F2' B1' F4' . . 110.1(6) ?
F2' B1' F1' . . 110.9(6) ?
F4' B1' F1' . . 110.0(6) ?
F2' B1' F3' . . 108.4(6) ?
F4' B1' F3' . . 108.0(6) ?
F1' B1' F3' . . 109.5(6) ?

loop_
_geom_bond_atom_site_label_1
_geom_bond_atom_site_label_2
_geom_bond_site_symmetry_2
_geom_bond_distance
_geom_bond_publ_flag
F1 B1 . 1.377(4) ?
F2 B1 . 1.364(4) ?
F3 B1 . 1.368(4) ?
F4 B1 . 1.376(4) ?
F1' B1' . 1.373(7) ?
F2' B1' . 1.368(6) ?
F3' B1' . 1.377(6) ?
F4' B1' . 1.368(7) ?
N1 C7 . 1.339(2) ?
N1 C5 . 1.383(2) ?
N1 C4 . 1.467(2) ?
N2 C7 . 1.333(2) ?
N2 C6 . 1.379(2) ?
N2 C8 . 1.468(2) ?
C1 C2 . 1.386(2) ?
C1 C3 3_666 1.392(2) ?
C1 H1 . 0.9500 ?
C2 C3 . 1.392(2) ?
C2 H2 . 0.9500 ?
C3 C1 3_666 1.392(2) ?
C3 C4 . 1.511(2) ?
C4 H4A . 0.9900 ?
C4 H4B . 0.9900 ?
C7 C9 . 1.483(2) ?
C9 H9A . 0.9800 ?
C9 H9B . 0.9800 ?
C9 H9C . 0.9800 ?
C8 H8A . 0.9800 ?
C8 H8B . 0.9800 ?
C8 H8C . 0.9800 ?
C6 C5 . 1.340(2) ?
C6 H6 . 0.9500 ?
C5 H5 . 0.9500 ?

loop_
_geom_torsion_atom_site_label_1
_geom_torsion_atom_site_label_2
_geom_torsion_atom_site_label_3
_geom_torsion_atom_site_label_4
_geom_torsion_site_symmetry_1
_geom_torsion_site_symmetry_2
_geom_torsion_site_symmetry_3
_geom_torsion_site_symmetry_4
_geom_torsion
_geom_torsion_publ_flag
C3 C1 C2 C3 3_666 . . . -0.2(3) ?
C1 C2 C3 C1 . . . 3_666 0.2(3) ?
C1 C2 C3 C4 . . . . -177.78(15) ?
C7 N1 C4 C3 . . . . -104.65(18) ?
C5 N1 C4 C3 . . . . 71.2(2) ?
C2 C3 C4 N1 . . . . -150.75(15) ?
C1 C3 C4 N1 3_666 . . . 31.3(2) ?
C6 N2 C7 N1 . . . . -1.06(18) ?
C8 N2 C7 N1 . . . . -175.76(15) ?
C6 N2 C7 C9 . . . . 177.95(17) ?
C8 N2 C7 C9 . . . . 3.3(3) ?
C5 N1 C7 N2 . . . . 1.03(18) ?
C4 N1 C7 N2 . . . . 177.39(14) ?
C5 N1 C7 C9 . . . . -177.97(17) ?
C4 N1 C7 C9 . . . . -1.6(3) ?
C7 N2 C6 C5 . . . . 0.69(19) ?
C8 N2 C6 C5 . . . . 175.47(16) ?
N2 C6 C5 N1 . . . . -0.05(19) ?
C7 N1 C5 C6 . . . . -0.61(19) ?
C4 N1 C5 C6 . . . . -177.10(15) ?
